data_7023141
loop_
_publ_author_name
'Maeda, Hiromitsu'
'Nishimura, Yuki'
'Hiroto, Satoru'
'Shinokubo, Hiroshi'

_publ_section_title
;
 Assembled structures of dipyrrins and their oligomers bridged by
 dioxy-boron moieties.
;
_journal_issue 45
_journal_name_full 'Dalton transactions (Cambridge, England : 2003)'
_journal_page_first 15885
_journal_page_last 15888
_journal_paper_doi 10.1039/c3dt50783a
_journal_volume 42
_journal_year 2013
_chemical_formula_moiety 'C32 H32 B2 F4 N4, 2(C H Cl3) '
_chemical_formula_sum 'C34 H34 B2 Cl6 F4 N4'
_chemical_formula_weight 808.97
_chemical_name_systematic
;
?
;
_space_group_IT_number 2
_symmetry_cell_setting triclinic
_symmetry_Int_Tables_number 2
_symmetry_space_group_name_Hall '-P 1'
_symmetry_space_group_name_H-M 'P -1'
_atom_sites_solution_hydrogens geom
_atom_sites_solution_primary direct
_atom_sites_solution_secondary difmap
_audit_creation_method SHELXL-97
_cell_angle_alpha 70.3780(18)
_cell_angle_beta 73.462(2)
_cell_angle_gamma 86.088(2)
_cell_formula_units_Z 1
_cell_length_a 6.9862(2)
_cell_length_b 11.3882(3)
_cell_length_c 12.5660(4)
_cell_measurement_temperature 93(2)
_cell_volume 902.33(5)
_computing_structure_refinement 'SHELXL-97 (Sheldrick, 1997)'
_computing_structure_solution 'SHELXS-97 (Sheldrick, 1990)'
_diffrn_ambient_temperature 93(2)
_diffrn_detector_area_resol_mean 10
_diffrn_measured_fraction_theta_full 0.969
_diffrn_measured_fraction_theta_max 0.969
_diffrn_measurement_device_type 'Rigaku RAXIS-RAPID'
_diffrn_measurement_method \w
_diffrn_radiation_monochromator graphite
_diffrn_radiation_source 'fine-focus sealed tube'
_diffrn_radiation_type CuK\a
_diffrn_radiation_wavelength 1.54187
_diffrn_reflns_av_R_equivalents 0.0762
_diffrn_reflns_av_sigmaI/netI 0.0883
_diffrn_reflns_limit_h_max 8
_diffrn_reflns_limit_h_min -8
_diffrn_reflns_limit_k_max 13
_diffrn_reflns_limit_k_min -13
_diffrn_reflns_limit_l_max 14
_diffrn_reflns_limit_l_min -15
_diffrn_reflns_number 9206
_diffrn_reflns_theta_full 68.23
_diffrn_reflns_theta_max 68.23
_diffrn_reflns_theta_min 3.89
_exptl_absorpt_coefficient_mu 4.797
_exptl_absorpt_correction_T_max 0.6455
_exptl_absorpt_correction_T_min 0.4471
_exptl_absorpt_correction_type none
_exptl_crystal_colour red
_exptl_crystal_density_diffrn 1.489
_exptl_crystal_density_method 'not measured'
_exptl_crystal_description prism
_exptl_crystal_F_000 414
_exptl_crystal_size_max 0.20
_exptl_crystal_size_mid 0.10
_exptl_crystal_size_min 0.10
_refine_diff_density_max 0.482
_refine_diff_density_min -0.481
_refine_diff_density_rms 0.083
_refine_ls_extinction_method none
_refine_ls_goodness_of_fit_ref 1.099
_refine_ls_hydrogen_treatment constr
_refine_ls_matrix_type full
_refine_ls_number_parameters 230
_refine_ls_number_reflns 3206
_refine_ls_number_restraints 0
_refine_ls_restrained_S_all 1.099
_refine_ls_R_factor_all 0.0799
_refine_ls_R_factor_gt 0.0546
_refine_ls_shift/su_max 0.000
_refine_ls_shift/su_mean 0.000
_refine_ls_structure_factor_coef Fsqd
_refine_ls_weighting_details 'calc w=1/[\s^2^(Fo^2^)+(0.0610P)^2^+0.1753P] where P=(Fo^2^+2Fc^2^)/3'
_refine_ls_weighting_scheme calc
_refine_ls_wR_factor_gt 0.1327
_refine_ls_wR_factor_ref 0.1539
_reflns_number_gt 2207
_reflns_number_total 3206
_reflns_threshold_expression >2sigma(I)
_cod_data_source_file c3dt50783a.txt
_cod_data_source_block 01109ma
_cod_original_cell_volume 902.32(5)
_cod_database_code 7023141

loop_
_symmetry_equiv_pos_as_xyz
'x, y, z'
'-x, -y, -z'

loop_
_atom_site_label
_atom_site_type_symbol
_atom_site_fract_x
_atom_site_fract_y
_atom_site_fract_z
_atom_site_U_iso_or_equiv
_atom_site_adp_type
_atom_site_occupancy
_atom_site_symmetry_multiplicity
_atom_site_calc_flag
_atom_site_refinement_flags
Cl1 Cl 0.03082(16) 0.64841(9) 0.42368(8) 0.0429(3) Uani 1 1 d .
Cl2 Cl 0.22060(16) 0.88460(9) 0.37869(10) 0.0433(3) Uani 1 1 d .
Cl3 Cl 0.05389(18) 0.84786(10) 0.20605(9) 0.0477(3) Uani 1 1 d .
C17 C 0.1736(6) 0.7764(3) 0.3156(3) 0.0309(9) Uani 1 1 d .
H17 H 0.3046 0.7458 0.2785 0.037 Uiso 1 1 calc R
F1 F 0.4388(3) 0.61367(18) 0.20077(17) 0.0321(5) Uani 1 1 d .
F2 F 0.7515(3) 0.62161(18) 0.21784(18) 0.0363(6) Uani 1 1 d .
N1 N 0.6416(4) 0.4344(2) 0.1982(2) 0.0194(6) Uani 1 1 d .
N2 N 0.7158(4) 0.6327(3) 0.0294(2) 0.0236(7) Uani 1 1 d .
C1 C 0.3655(5) 0.0948(3) 0.4883(3) 0.0222(7) Uani 1 1 d .
H13 H 0.2716 0.1594 0.4810 0.027 Uiso 1 1 calc R
C2 C 0.7369(5) 0.7547(3) -0.0365(3) 0.0259(8) Uani 1 1 d .
C3 C 0.5263(5) 0.3889(3) 0.4149(3) 0.0264(8) Uani 1 1 d .
H1 H 0.6339 0.4402 0.4144 0.040 Uiso 1 1 calc R
H2 H 0.5010 0.3144 0.4854 0.040 Uiso 1 1 calc R
H3 H 0.4047 0.4371 0.4154 0.040 Uiso 1 1 calc R
C4 C 0.5866(5) 0.3504(3) 0.3077(3) 0.0196(7) Uani 1 1 d .
C5 C 0.7622(5) 0.4337(3) -0.0020(3) 0.0227(8) Uani 1 1 d .
H14 H 0.8010 0.3881 -0.0553 0.027 Uiso 1 1 calc R
C6 C 0.8328(5) 0.6470(3) -0.1632(3) 0.0256(8) Uani 1 1 d .
C7 C 0.7145(5) 0.1388(3) 0.1283(3) 0.0250(8) Uani 1 1 d .
H4 H 0.8464 0.1055 0.1321 0.037 Uiso 1 1 calc R
H5 H 0.7119 0.1724 0.0459 0.037 Uiso 1 1 calc R
H6 H 0.6123 0.0719 0.1718 0.037 Uiso 1 1 calc R
C8 C 0.6972(5) 0.3690(3) 0.1182(3) 0.0201(7) Uani 1 1 d .
C9 C 0.5489(5) 0.1115(3) 0.4021(3) 0.0202(7) Uani 1 1 d .
C10 C 0.9060(5) 0.6131(3) -0.2726(3) 0.0289(8) Uani 1 1 d .
H7 H 0.7919 0.6010 -0.2990 0.043 Uiso 1 1 calc R
H8 H 0.9798 0.5358 -0.2564 0.043 Uiso 1 1 calc R
H9 H 0.9943 0.6803 -0.3342 0.043 Uiso 1 1 calc R
C11 C 0.6730(5) 0.2402(3) 0.1816(3) 0.0201(7) Uani 1 1 d .
C16 C 0.3180(5) -0.0133(3) 0.5837(3) 0.0233(8) Uani 1 1 d .
H15 H 0.1925 -0.0214 0.6410 0.028 Uiso 1 1 calc R
C12 C 0.6884(6) 0.8559(3) 0.0171(3) 0.0333(9) Uani 1 1 d .
H10 H 0.5518 0.8424 0.0692 0.050 Uiso 1 1 calc R
H11 H 0.6996 0.9369 -0.0453 0.050 Uiso 1 1 calc R
H12 H 0.7821 0.8548 0.0624 0.050 Uiso 1 1 calc R
C13 C 0.6011(5) 0.2284(3) 0.3007(3) 0.0209(7) Uani 1 1 d .
B1 B 0.6358(6) 0.5779(4) 0.1651(4) 0.0249(9) Uani 1 1 d .
C14 C 0.7718(5) 0.5631(3) -0.0461(3) 0.0217(7) Uani 1 1 d .
C15 C 0.8095(5) 0.7658(3) -0.1554(3) 0.0268(8) Uani 1 1 d .
H16 H 0.8380 0.8417 -0.2197 0.032 Uiso 1 1 calc R

loop_
_atom_site_aniso_label
_atom_site_aniso_U_11
_atom_site_aniso_U_22
_atom_site_aniso_U_33
_atom_site_aniso_U_23
_atom_site_aniso_U_13
_atom_site_aniso_U_12
Cl1 0.0562(7) 0.0290(5) 0.0324(5) -0.0062(4) 0.0014(5) -0.0051(5)
Cl2 0.0479(7) 0.0361(6) 0.0615(7) -0.0263(5) -0.0286(6) 0.0078(5)
Cl3 0.0690(8) 0.0392(6) 0.0389(6) -0.0080(5) -0.0254(6) -0.0056(5)
C17 0.033(2) 0.025(2) 0.030(2) -0.0100(17) -0.0015(17) 0.0036(16)
F1 0.0326(12) 0.0234(11) 0.0320(12) -0.0089(9) 0.0011(9) 0.0100(9)
F2 0.0543(15) 0.0228(11) 0.0356(12) -0.0075(10) -0.0192(11) -0.0066(10)
N1 0.0203(15) 0.0165(14) 0.0197(14) -0.0054(12) -0.0044(12) 0.0037(12)
N2 0.0203(16) 0.0216(15) 0.0276(16) -0.0077(13) -0.0058(13) 0.0041(12)
C1 0.0187(18) 0.0204(18) 0.0264(18) -0.0074(15) -0.0056(15) 0.0037(14)
C2 0.0223(19) 0.0168(17) 0.033(2) -0.0003(15) -0.0076(16) -0.0003(14)
C3 0.028(2) 0.0235(18) 0.0286(19) -0.0099(16) -0.0082(16) 0.0013(16)
C4 0.0162(17) 0.0211(17) 0.0208(17) -0.0074(14) -0.0032(14) 0.0009(14)
C5 0.0182(18) 0.0260(19) 0.0266(19) -0.0120(16) -0.0075(15) 0.0053(15)
C6 0.0170(18) 0.0286(19) 0.031(2) -0.0070(16) -0.0098(15) 0.0043(15)
C7 0.029(2) 0.0238(19) 0.0212(17) -0.0092(15) -0.0042(15) 0.0021(15)
C8 0.0152(17) 0.0223(17) 0.0234(17) -0.0089(15) -0.0050(14) 0.0018(14)
C9 0.0236(19) 0.0158(17) 0.0224(17) -0.0074(14) -0.0071(15) 0.0012(14)
C10 0.0199(19) 0.037(2) 0.0218(18) -0.0013(16) -0.0034(15) -0.0003(16)
C11 0.0152(16) 0.0222(18) 0.0216(17) -0.0059(15) -0.0051(14) 0.0027(14)
C16 0.0199(18) 0.0240(19) 0.0250(18) -0.0089(16) -0.0037(15) 0.0016(15)
C12 0.041(2) 0.0183(18) 0.038(2) -0.0057(17) -0.0113(19) 0.0026(17)
C13 0.0207(18) 0.0185(17) 0.0240(18) -0.0072(15) -0.0074(15) 0.0030(14)
B1 0.030(2) 0.020(2) 0.024(2) -0.0069(17) -0.0064(18) 0.0001(18)
C14 0.0152(17) 0.0256(18) 0.0225(18) -0.0066(15) -0.0048(14) 0.0031(14)
C15 0.0193(19) 0.0227(19) 0.0250(19) 0.0052(15) 0.0000(15) -0.0052(15)

loop_
_atom_type_symbol
_atom_type_description
_atom_type_scat_dispersion_real
_atom_type_scat_dispersion_imag
_atom_type_scat_source
C C 0.0181 0.0091 'International Tables Vol C Tables 4.2.6.8 and 6.1.1.4'
H H 0.0000 0.0000 'International Tables Vol C Tables 4.2.6.8 and 6.1.1.4'
B B 0.0090 0.0039 'International Tables Vol C Tables 4.2.6.8 and 6.1.1.4'
F F 0.0727 0.0534 'International Tables Vol C Tables 4.2.6.8 and 6.1.1.4'
N N 0.0311 0.0180 'International Tables Vol C Tables 4.2.6.8 and 6.1.1.4'
Cl Cl 0.3639 0.7018 'International Tables Vol C Tables 4.2.6.8 and 6.1.1.4'

loop_
_geom_angle_atom_site_label_1
_geom_angle_atom_site_label_2
_geom_angle_atom_site_label_3
_geom_angle
_geom_angle_site_symmetry_1
_geom_angle_site_symmetry_3
Cl1 C17 Cl3 110.6(2) . .
Cl1 C17 Cl2 110.6(2) . .
Cl3 C17 Cl2 110.58(19) . .
Cl1 C17 H17 108.3 . .
Cl3 C17 H17 108.3 . .
Cl2 C17 H17 108.3 . .
C4 N1 C8 108.0(3) . .
C4 N1 B1 126.6(3) . .
C8 N1 B1 125.3(3) . .
C2 N2 C14 108.1(3) . .
C2 N2 B1 126.7(3) . .
C14 N2 B1 125.2(3) . .
C16 C1 C9 121.4(3) . .
C16 C1 H13 119.3 . .
C9 C1 H13 119.3 . .
N2 C2 C15 109.3(3) . .
N2 C2 C12 122.2(3) . .
C15 C2 C12 128.6(3) . .
C4 C3 H1 109.5 . .
C4 C3 H2 109.5 . .
H1 C3 H2 109.5 . .
C4 C3 H3 109.5 . .
H1 C3 H3 109.5 . .
H2 C3 H3 109.5 . .
N1 C4 C13 109.4(3) . .
N1 C4 C3 122.0(3) . .
C13 C4 C3 128.5(3) . .
C14 C5 C8 121.8(3) . .
C14 C5 H14 119.1 . .
C8 C5 H14 119.1 . .
C15 C6 C14 106.3(3) . .
C15 C6 C10 127.1(3) . .
C14 C6 C10 126.6(3) . .
C11 C7 H4 109.5 . .
C11 C7 H5 109.5 . .
H4 C7 H5 109.5 . .
C11 C7 H6 109.5 . .
H4 C7 H6 109.5 . .
H5 C7 H6 109.5 . .
C5 C8 N1 120.0(3) . .
C5 C8 C11 131.4(3) . .
N1 C8 C11 108.6(3) . .
C1 C9 C16 117.2(3) . 2_656
C1 C9 C13 121.4(3) . .
C16 C9 C13 121.4(3) 2_656 .
C6 C10 H7 109.5 . .
C6 C10 H8 109.5 . .
H7 C10 H8 109.5 . .
C6 C10 H9 109.5 . .
H7 C10 H9 109.5 . .
H8 C10 H9 109.5 . .
C13 C11 C8 106.7(3) . .
C13 C11 C7 128.0(3) . .
C8 C11 C7 125.2(3) . .
C1 C16 C9 121.4(3) . 2_656
C1 C16 H15 119.3 . .
C9 C16 H15 119.3 2_656 .
C2 C12 H10 109.5 . .
C2 C12 H11 109.5 . .
H10 C12 H11 109.5 . .
C2 C12 H12 109.5 . .
H10 C12 H12 109.5 . .
H11 C12 H12 109.5 . .
C11 C13 C4 107.2(3) . .
C11 C13 C9 127.3(3) . .
C4 C13 C9 125.5(3) . .
F2 B1 F1 108.9(3) . .
F2 B1 N1 111.5(3) . .
F1 B1 N1 109.7(3) . .
F2 B1 N2 110.4(3) . .
F1 B1 N2 109.5(3) . .
N1 B1 N2 107.0(3) . .
C5 C14 N2 120.6(3) . .
C5 C14 C6 131.2(3) . .
N2 C14 C6 108.2(3) . .
C6 C15 C2 108.2(3) . .
C6 C15 H16 125.9 . .
C2 C15 H16 125.9 . .

loop_
_geom_bond_atom_site_label_1
_geom_bond_atom_site_label_2
_geom_bond_distance
_geom_bond_site_symmetry_2
Cl1 C17 1.750(4) .
Cl2 C17 1.764(4) .
Cl3 C17 1.751(4) .
C17 H17 1.0000 .
F1 B1 1.399(5) .
F2 B1 1.387(4) .
N1 C4 1.349(4) .
N1 C8 1.400(4) .
N1 B1 1.545(5) .
N2 C2 1.350(4) .
N2 C14 1.390(4) .
N2 B1 1.549(5) .
C1 C16 1.379(5) .
C1 C9 1.399(4) .
C1 H13 0.9500 .
C2 C15 1.399(5) .
C2 C12 1.495(5) .
C3 C4 1.495(4) .
C3 H1 0.9800 .
C3 H2 0.9800 .
C3 H3 0.9800 .
C4 C13 1.417(4) .
C5 C14 1.389(5) .
C5 C8 1.392(5) .
C5 H14 0.9500 .
C6 C15 1.385(5) .
C6 C14 1.419(5) .
C6 C10 1.493(5) .
C7 C11 1.493(4) .
C7 H4 0.9800 .
C7 H5 0.9800 .
C7 H6 0.9800 .
C8 C11 1.410(5) .
C9 C16 1.402(4) 2_656
C9 C13 1.480(4) .
C10 H7 0.9800 .
C10 H8 0.9800 .
C10 H9 0.9800 .
C11 C13 1.399(4) .
C16 C9 1.402(4) 2_656
C16 H15 0.9500 .
C12 H10 0.9800 .
C12 H11 0.9800 .
C12 H12 0.9800 .
C15 H16 0.9500 .

loop_
_geom_torsion_atom_site_label_1
_geom_torsion_atom_site_label_2
_geom_torsion_atom_site_label_3
_geom_torsion_atom_site_label_4
_geom_torsion
_geom_torsion_site_symmetry_1
_geom_torsion_site_symmetry_4
C14 N2 C2 C15 -0.8(4) . .
B1 N2 C2 C15 -178.7(3) . .
C14 N2 C2 C12 179.8(3) . .
B1 N2 C2 C12 1.9(5) . .
C8 N1 C4 C13 -1.3(4) . .
B1 N1 C4 C13 176.0(3) . .
C8 N1 C4 C3 177.4(3) . .
B1 N1 C4 C3 -5.2(5) . .
C14 C5 C8 N1 -0.7(5) . .
C14 C5 C8 C11 179.0(3) . .
C4 N1 C8 C5 -179.6(3) . .
B1 N1 C8 C5 3.0(5) . .
C4 N1 C8 C11 0.6(4) . .
B1 N1 C8 C11 -176.8(3) . .
C16 C1 C9 C16 0.5(5) . 2_656
C16 C1 C9 C13 -179.1(3) . .
C5 C8 C11 C13 -179.4(3) . .
N1 C8 C11 C13 0.4(4) . .
C5 C8 C11 C7 -0.4(6) . .
N1 C8 C11 C7 179.4(3) . .
C9 C1 C16 C9 -0.5(5) . 2_656
C8 C11 C13 C4 -1.1(4) . .
C7 C11 C13 C4 179.9(3) . .
C8 C11 C13 C9 178.9(3) . .
C7 C11 C13 C9 0.0(6) . .
N1 C4 C13 C11 1.6(4) . .
C3 C4 C13 C11 -177.1(3) . .
N1 C4 C13 C9 -178.5(3) . .
C3 C4 C13 C9 2.9(6) . .
C1 C9 C13 C11 -129.5(4) . .
C16 C9 C13 C11 51.0(5) 2_656 .
C1 C9 C13 C4 50.5(5) . .
C16 C9 C13 C4 -129.0(4) 2_656 .
C4 N1 B1 F2 58.6(5) . .
C8 N1 B1 F2 -124.4(3) . .
C4 N1 B1 F1 -62.0(4) . .
C8 N1 B1 F1 114.9(3) . .
C4 N1 B1 N2 179.3(3) . .
C8 N1 B1 N2 -3.7(4) . .
C2 N2 B1 F2 -58.3(5) . .
C14 N2 B1 F2 124.2(3) . .
C2 N2 B1 F1 61.5(4) . .
C14 N2 B1 F1 -116.0(3) . .
C2 N2 B1 N1 -179.7(3) . .
C14 N2 B1 N1 2.8(4) . .
C8 C5 C14 N2 -0.2(5) . .
C8 C5 C14 C6 179.9(3) . .
C2 N2 C14 C5 -179.1(3) . .
B1 N2 C14 C5 -1.1(5) . .
C2 N2 C14 C6 0.9(4) . .
B1 N2 C14 C6 178.8(3) . .
C15 C6 C14 C5 179.3(3) . .
C10 C6 C14 C5 -0.4(6) . .
C15 C6 C14 N2 -0.7(4) . .
C10 C6 C14 N2 179.6(3) . .
C14 C6 C15 C2 0.2(4) . .
C10 C6 C15 C2 179.9(3) . .
N2 C2 C15 C6 0.4(4) . .
C12 C2 C15 C6 179.8(4) . .
